data_4038652
loop_
_publ_author_name
'Ubale, Akash'
'Chaudhari, Moreshwar Bhagwan'
'Shaikh, Moseen A.'
'Gnanaprakasam, Boopathy'

_publ_section_title
;
 Manganese-Catalyzed Synthesis of Quaternary Peroxides: Application in
 Catalytic Deperoxidation and Rearrangement Reactions.
;
_journal_name_full 'The Journal of organic chemistry'
_journal_paper_doi 10.1021/acs.joc.0c00837
_journal_year 2020
_chemical_formula_sum 'C23 H28 Br N O5'
_chemical_formula_weight 478.37
_space_group_crystal_system monoclinic
_space_group_IT_number 14
_space_group_name_Hall '-P 2ybc'
_space_group_name_H-M_alt 'P 1 21/c 1'
_atom_sites_solution_hydrogens geom
_audit_creation_method SHELXL-2014/7
_cell_angle_alpha 90
_cell_angle_beta 92.152(4)
_cell_angle_gamma 90
_cell_formula_units_Z 4
_cell_length_a 10.6710(6)
_cell_length_b 22.8755(15)
_cell_length_c 9.5065(6)
_cell_measurement_reflns_used 22991
_cell_measurement_temperature 100(2)
_cell_measurement_theta_max 78.325
_cell_measurement_theta_min 3.865
_cell_volume 2318.9(2)
_computing_cell_refinement 'SHELXTL Suite'
_computing_data_collection 'Bruker APEXII'
_computing_data_reduction 'Bruker SAINT'
_computing_structure_refinement 'SHELXL-2014/7 (Sheldrick, 2014)'
_computing_structure_solution 'SHELXL-2014/7 (Sheldrick, 2014)'
_diffrn_ambient_temperature 100(2)
_diffrn_measured_fraction_theta_full 0.974
_diffrn_measured_fraction_theta_max 0.953
_diffrn_measurement_device_type 'Bruker microfocus'
_diffrn_measurement_method 'Omega and Phi Scans'
_diffrn_radiation_type CuK\a
_diffrn_radiation_wavelength 1.54178
_diffrn_reflns_av_R_equivalents 0.1144
_diffrn_reflns_av_unetI/netI 0.0769
_diffrn_reflns_Laue_measured_fraction_full 0.974
_diffrn_reflns_Laue_measured_fraction_max 0.953
_diffrn_reflns_limit_h_max 13
_diffrn_reflns_limit_h_min -13
_diffrn_reflns_limit_k_max 28
_diffrn_reflns_limit_k_min -24
_diffrn_reflns_limit_l_max 12
_diffrn_reflns_limit_l_min -11
_diffrn_reflns_number 22991
_diffrn_reflns_point_group_measured_fraction_full 0.974
_diffrn_reflns_point_group_measured_fraction_max 0.953
_diffrn_reflns_theta_full 67.679
_diffrn_reflns_theta_max 78.325
_diffrn_reflns_theta_min 3.865
_diffrn_source 'fine-focus sealed tube'
_exptl_absorpt_coefficient_mu 2.687
_exptl_absorpt_correction_T_max 0.746
_exptl_absorpt_correction_T_min 0.496
_exptl_absorpt_correction_type multi-scan
_exptl_absorpt_process_details SADABS,2008
_exptl_crystal_colour yellow
_exptl_crystal_density_diffrn 1.370
_exptl_crystal_description needle
_exptl_crystal_F_000 992
_exptl_crystal_size_max 0.5
_exptl_crystal_size_mid 0.3
_exptl_crystal_size_min 0.2
_refine_diff_density_max 1.370
_refine_diff_density_min -0.907
_refine_diff_density_rms 0.131
_refine_ls_extinction_method none
_refine_ls_goodness_of_fit_ref 1.063
_refine_ls_hydrogen_treatment constr
_refine_ls_matrix_type full
_refine_ls_number_parameters 277
_refine_ls_number_reflns 4738
_refine_ls_number_restraints 0
_refine_ls_restrained_S_all 1.063
_refine_ls_R_factor_all 0.1205
_refine_ls_R_factor_gt 0.0819
_refine_ls_shift/su_max 0.000
_refine_ls_shift/su_mean 0.000
_refine_ls_structure_factor_coef Fsqd
_refine_ls_weighting_details 'w=1/[\s^2^(Fo^2^)+(0.0956P)^2^+9.8504P] where P=(Fo^2^+2Fc^2^)/3'
_refine_ls_weighting_scheme calc
_refine_ls_wR_factor_gt 0.1986
_refine_ls_wR_factor_ref 0.2196
_reflns_Friedel_coverage 0.000
_reflns_number_gt 3286
_reflns_number_total 4738
_reflns_threshold_expression 'I > 2\s(I)'
_cod_data_source_file jo0c00837_si_002.cif
_cod_data_source_block compound9e
_cod_original_sg_symbol_H-M 'P 21/c'
_cod_database_code 4038652
_shelx_shelxl_version_number 2014/7
_shelx_space_group_comment
;
The symmetry employed for this shelxl refinement is uniquely defined
by the following loop, which should always be used as a source of
symmetry information in preference to the above space-group names.
They are only intended as comments.
;

loop_
_space_group_symop_operation_xyz
'x, y, z'
'-x, y+1/2, -z+1/2'
'-x, -y, -z'
'x, -y-1/2, z-1/2'

loop_
_atom_site_label
_atom_site_type_symbol
_atom_site_fract_x
_atom_site_fract_y
_atom_site_fract_z
_atom_site_U_iso_or_equiv
_atom_site_adp_type
_atom_site_occupancy
_atom_site_site_symmetry_order
_atom_site_calc_flag
_atom_site_refinement_flags_posn
_atom_site_refinement_flags_adp
_atom_site_refinement_flags_occupancy
_atom_site_disorder_assembly
_atom_site_disorder_group
Br1 Br 0.24402(7) 0.67486(3) 1.05582(8) 0.0446(3) Uani 1 1 d . . . . .
C1 C 0.6561(5) 0.6524(2) 0.6216(5) 0.0169(10) Uani 1 1 d . . . . .
H1 H 0.6413 0.6828 0.5473 0.020 Uiso 1 1 calc R U . . .
C2 C 0.5566(5) 0.6577(2) 0.7310(5) 0.0185(11) Uani 1 1 d . . . . .
C3 C 0.5194(5) 0.6099(2) 0.8069(5) 0.0202(11) Uani 1 1 d . . . . .
H3 H 0.5575 0.5730 0.7920 0.024 Uiso 1 1 calc R U . . .
C4 C 0.4274(5) 0.6149(2) 0.9043(5) 0.0205(11) Uani 1 1 d . . . . .
H4 H 0.4004 0.5817 0.9547 0.025 Uiso 1 1 calc R U . . .
C5 C 0.3753(5) 0.6691(3) 0.9274(5) 0.0254(12) Uani 1 1 d . . . . .
C6 C 0.4118(5) 0.7180(2) 0.8552(6) 0.0263(12) Uani 1 1 d . . . . .
H6 H 0.3762 0.7552 0.8737 0.032 Uiso 1 1 calc R U . . .
C7 C 0.5021(5) 0.7118(3) 0.7548(6) 0.0238(12) Uani 1 1 d . . . . .
H7 H 0.5268 0.7448 0.7019 0.029 Uiso 1 1 calc R U . . .
C8 C 1.0801(5) 0.6410(3) 0.5240(6) 0.0266(12) Uani 1 1 d . . . . .
C9 C 1.0722(6) 0.6758(4) 0.3881(7) 0.0443(18) Uani 1 1 d . . . . .
H9A H 0.9887 0.6710 0.3431 0.066 Uiso 1 1 calc R U . . .
H9B H 1.1357 0.6615 0.3245 0.066 Uiso 1 1 calc R U . . .
H9C H 1.0872 0.7172 0.4087 0.066 Uiso 1 1 calc R U . . .
C10 C 1.2050(5) 0.6486(3) 0.5995(7) 0.0379(15) Uani 1 1 d . . . . .
H10A H 1.2171 0.6899 0.6240 0.057 Uiso 1 1 calc R U . . .
H10B H 1.2717 0.6360 0.5383 0.057 Uiso 1 1 calc R U . . .
H10C H 1.2077 0.6251 0.6856 0.057 Uiso 1 1 calc R U . . .
C11 C 1.0485(7) 0.5772(3) 0.5009(10) 0.058(2) Uani 1 1 d . . . . .
H11A H 1.0505 0.5569 0.5917 0.086 Uiso 1 1 calc R U . . .
H11B H 1.1099 0.5596 0.4397 0.086 Uiso 1 1 calc R U . . .
H11C H 0.9645 0.5739 0.4564 0.086 Uiso 1 1 calc R U . . .
C12 C 0.5486(5) 0.5733(2) 0.3443(5) 0.0200(11) Uani 1 1 d . . . . .
C13 C 0.4177(5) 0.5540(3) 0.2984(6) 0.0239(12) Uani 1 1 d . . . . .
H13A H 0.3924 0.5210 0.3564 0.036 Uiso 1 1 calc R U . . .
H13B H 0.4168 0.5421 0.1993 0.036 Uiso 1 1 calc R U . . .
H13C H 0.3591 0.5866 0.3097 0.036 Uiso 1 1 calc R U . . .
C14 C 0.6428(5) 0.5236(3) 0.3285(6) 0.0252(12) Uani 1 1 d . . . . .
H14A H 0.7256 0.5364 0.3646 0.038 Uiso 1 1 calc R U . . .
H14B H 0.6474 0.5132 0.2289 0.038 Uiso 1 1 calc R U . . .
H14C H 0.6158 0.4896 0.3820 0.038 Uiso 1 1 calc R U . . .
C15 C 0.5896(6) 0.6283(3) 0.2684(6) 0.0315(14) Uani 1 1 d . . . . .
H15A H 0.5286 0.6595 0.2827 0.047 Uiso 1 1 calc R U . . .
H15B H 0.5945 0.6201 0.1675 0.047 Uiso 1 1 calc R U . . .
H15C H 0.6722 0.6405 0.3062 0.047 Uiso 1 1 calc R U . . .
C16 C 0.7913(5) 0.6583(2) 0.6843(5) 0.0193(11) Uani 1 1 d . . . . .
C17 C 0.8232(4) 0.6135(2) 0.7972(5) 0.0208(11) Uani 1 1 d . . . . .
C18 C 0.8300(5) 0.5535(2) 0.7922(6) 0.0249(12) Uani 1 1 d . . . . .
H18 H 0.8200 0.5334 0.7050 0.030 Uiso 1 1 calc R U . . .
C19 C 0.8518(5) 0.5229(3) 0.9167(7) 0.0322(14) Uani 1 1 d . . . . .
H19 H 0.8572 0.4814 0.9145 0.039 Uiso 1 1 calc R U . . .
C20 C 0.8658(5) 0.5517(3) 1.0431(6) 0.0313(14) Uani 1 1 d . . . . .
H20 H 0.8796 0.5298 1.1272 0.038 Uiso 1 1 calc R U . . .
C21 C 0.8600(5) 0.6126(3) 1.0501(6) 0.0290(13) Uani 1 1 d . . . . .
H21 H 0.8709 0.6326 1.1372 0.035 Uiso 1 1 calc R U . . .
C22 C 0.8376(5) 0.6427(2) 0.9250(6) 0.0214(11) Uani 1 1 d . . . . .
C23 C 0.8047(5) 0.7169(2) 0.7666(6) 0.0218(11) Uani 1 1 d . . . . .
N1 N 0.8255(4) 0.7033(2) 0.9045(5) 0.0240(10) Uani 1 1 d . . . . .
H1A H 0.8307 0.7293 0.9728 0.029 Uiso 1 1 calc R U . . .
O1 O 0.6573(3) 0.59575(16) 0.5575(4) 0.0199(8) Uani 1 1 d . . . . .
O2 O 0.5319(3) 0.58601(16) 0.4916(4) 0.0192(8) Uani 1 1 d . . . . .
O3 O 0.8667(3) 0.65908(17) 0.5648(4) 0.0222(8) Uani 1 1 d . . . . .
O4 O 0.9965(3) 0.66694(18) 0.6233(4) 0.0261(9) Uani 1 1 d . . . . .
O5 O 0.7950(4) 0.76498(17) 0.7122(4) 0.0261(9) Uani 1 1 d . . . . .

loop_
_atom_site_aniso_label
_atom_site_aniso_U_11
_atom_site_aniso_U_22
_atom_site_aniso_U_33
_atom_site_aniso_U_23
_atom_site_aniso_U_13
_atom_site_aniso_U_12
Br1 0.0474(4) 0.0446(5) 0.0436(4) 0.0048(3) 0.0252(3) 0.0144(3)
C1 0.018(2) 0.013(2) 0.020(2) -0.002(2) 0.0024(19) -0.0001(19)
C2 0.018(2) 0.020(3) 0.017(2) -0.007(2) 0.0018(19) -0.001(2)
C3 0.022(3) 0.018(3) 0.021(3) 0.001(2) 0.004(2) 0.002(2)
C4 0.025(3) 0.019(3) 0.018(2) 0.001(2) 0.002(2) 0.004(2)
C5 0.022(3) 0.036(3) 0.019(3) -0.002(2) 0.011(2) 0.005(2)
C6 0.030(3) 0.017(3) 0.033(3) 0.000(2) 0.011(2) 0.004(2)
C7 0.023(3) 0.022(3) 0.027(3) 0.000(2) 0.007(2) -0.001(2)
C8 0.017(2) 0.027(3) 0.036(3) -0.009(2) 0.009(2) 0.000(2)
C9 0.024(3) 0.078(6) 0.032(3) -0.001(3) 0.009(2) -0.004(3)
C10 0.020(3) 0.047(4) 0.047(4) 0.002(3) -0.001(3) -0.003(3)
C11 0.030(4) 0.038(4) 0.106(7) -0.026(4) 0.014(4) -0.003(3)
C12 0.025(3) 0.019(3) 0.016(2) -0.001(2) 0.004(2) -0.004(2)
C13 0.024(3) 0.025(3) 0.023(3) 0.001(2) -0.004(2) -0.006(2)
C14 0.028(3) 0.027(3) 0.021(3) -0.004(2) 0.008(2) -0.005(2)
C15 0.040(3) 0.028(3) 0.027(3) 0.003(2) 0.006(2) -0.011(3)
C16 0.020(2) 0.017(3) 0.021(3) -0.004(2) 0.003(2) -0.001(2)
C17 0.011(2) 0.026(3) 0.025(3) -0.002(2) 0.0038(19) 0.001(2)
C18 0.021(3) 0.018(3) 0.035(3) 0.000(2) 0.004(2) 0.006(2)
C19 0.019(3) 0.032(3) 0.046(4) 0.007(3) 0.003(2) 0.004(2)
C20 0.020(3) 0.039(4) 0.035(3) 0.013(3) 0.008(2) 0.011(3)
C21 0.023(3) 0.042(4) 0.022(3) 0.003(3) 0.007(2) 0.005(3)
C22 0.012(2) 0.027(3) 0.025(3) -0.003(2) 0.0019(19) 0.002(2)
C23 0.014(2) 0.022(3) 0.029(3) -0.002(2) 0.001(2) -0.004(2)
N1 0.023(2) 0.025(3) 0.025(2) -0.005(2) 0.0002(18) 0.0013(19)
O1 0.0147(16) 0.0196(19) 0.0252(18) -0.0070(15) -0.0020(14) -0.0005(14)
O2 0.0156(16) 0.022(2) 0.0208(18) -0.0037(14) 0.0034(13) -0.0035(14)
O3 0.0124(16) 0.031(2) 0.0238(19) -0.0033(16) 0.0025(14) -0.0022(15)
O4 0.0163(18) 0.039(2) 0.0234(19) -0.0051(17) 0.0022(14) -0.0042(16)
O5 0.028(2) 0.018(2) 0.032(2) 0.0017(16) -0.0011(16) -0.0016(16)

loop_
_atom_type_symbol
_atom_type_description
_atom_type_scat_dispersion_real
_atom_type_scat_dispersion_imag
_atom_type_scat_source
C C 0.0181 0.0091 'International Tables Vol C Tables 4.2.6.8 and 6.1.1.4'
H H 0.0000 0.0000 'International Tables Vol C Tables 4.2.6.8 and 6.1.1.4'
Br Br -0.6763 1.2805 'International Tables Vol C Tables 4.2.6.8 and 6.1.1.4'
N N 0.0311 0.0180 'International Tables Vol C Tables 4.2.6.8 and 6.1.1.4'
O O 0.0492 0.0322 'International Tables Vol C Tables 4.2.6.8 and 6.1.1.4'

loop_
_geom_angle_atom_site_label_1
_geom_angle_atom_site_label_2
_geom_angle_atom_site_label_3
_geom_angle
_geom_angle_site_symmetry_1
_geom_angle_site_symmetry_3
_geom_angle_publ_flag
O1 C1 C2 112.4(4) . . ?
O1 C1 C16 102.7(4) . . ?
C2 C1 C16 113.3(4) . . ?
O1 C1 H1 109.4 . . ?
C2 C1 H1 109.4 . . ?
C16 C1 H1 109.4 . . ?
C3 C2 C7 119.4(5) . . ?
C3 C2 C1 121.2(5) . . ?
C7 C2 C1 119.4(5) . . ?
C2 C3 C4 120.8(5) . . ?
C2 C3 H3 119.6 . . ?
C4 C3 H3 119.6 . . ?
C3 C4 C5 118.9(5) . . ?
C3 C4 H4 120.6 . . ?
C5 C4 H4 120.6 . . ?
C6 C5 C4 121.8(5) . . ?
C6 C5 Br1 119.7(4) . . ?
C4 C5 Br1 118.4(4) . . ?
C5 C6 C7 118.4(5) . . ?
C5 C6 H6 120.8 . . ?
C7 C6 H6 120.8 . . ?
C6 C7 C2 120.6(5) . . ?
C6 C7 H7 119.7 . . ?
C2 C7 H7 119.7 . . ?
O4 C8 C10 101.4(5) . . ?
O4 C8 C11 110.5(5) . . ?
C10 C8 C11 111.8(6) . . ?
O4 C8 C9 108.9(5) . . ?
C10 C8 C9 111.5(5) . . ?
C11 C8 C9 112.2(6) . . ?
C8 C9 H9A 109.5 . . ?
C8 C9 H9B 109.5 . . ?
H9A C9 H9B 109.5 . . ?
C8 C9 H9C 109.5 . . ?
H9A C9 H9C 109.5 . . ?
H9B C9 H9C 109.5 . . ?
C8 C10 H10A 109.5 . . ?
C8 C10 H10B 109.5 . . ?
H10A C10 H10B 109.5 . . ?
C8 C10 H10C 109.5 . . ?
H10A C10 H10C 109.5 . . ?
H10B C10 H10C 109.5 . . ?
C8 C11 H11A 109.5 . . ?
C8 C11 H11B 109.5 . . ?
H11A C11 H11B 109.5 . . ?
C8 C11 H11C 109.5 . . ?
H11A C11 H11C 109.5 . . ?
H11B C11 H11C 109.5 . . ?
O2 C12 C13 101.0(4) . . ?
O2 C12 C15 109.9(4) . . ?
C13 C12 C15 112.5(5) . . ?
O2 C12 C14 110.5(4) . . ?
C13 C12 C14 111.1(4) . . ?
C15 C12 C14 111.5(4) . . ?
C12 C13 H13A 109.5 . . ?
C12 C13 H13B 109.5 . . ?
H13A C13 H13B 109.5 . . ?
C12 C13 H13C 109.5 . . ?
H13A C13 H13C 109.5 . . ?
H13B C13 H13C 109.5 . . ?
C12 C14 H14A 109.5 . . ?
C12 C14 H14B 109.5 . . ?
H14A C14 H14B 109.5 . . ?
C12 C14 H14C 109.5 . . ?
H14A C14 H14C 109.5 . . ?
H14B C14 H14C 109.5 . . ?
C12 C15 H15A 109.5 . . ?
C12 C15 H15B 109.5 . . ?
H15A C15 H15B 109.5 . . ?
C12 C15 H15C 109.5 . . ?
H15A C15 H15C 109.5 . . ?
H15B C15 H15C 109.5 . . ?
O3 C16 C17 117.2(4) . . ?
O3 C16 C1 104.0(4) . . ?
C17 C16 C1 113.3(4) . . ?
O3 C16 C23 110.3(4) . . ?
C17 C16 C23 102.3(4) . . ?
C1 C16 C23 109.6(4) . . ?
C18 C17 C22 120.4(5) . . ?
C18 C17 C16 131.5(5) . . ?
C22 C17 C16 108.0(5) . . ?
C17 C18 C19 118.8(5) . . ?
C17 C18 H18 120.6 . . ?
C19 C18 H18 120.6 . . ?
C20 C19 C18 120.9(6) . . ?
C20 C19 H19 119.5 . . ?
C18 C19 H19 119.5 . . ?
C19 C20 C21 121.1(6) . . ?
C19 C20 H20 119.5 . . ?
C21 C20 H20 119.5 . . ?
C22 C21 C20 117.5(5) . . ?
C22 C21 H21 121.3 . . ?
C20 C21 H21 121.3 . . ?
C21 C22 C17 121.4(5) . . ?
C21 C22 N1 128.3(5) . . ?
C17 C22 N1 110.3(5) . . ?
O5 C23 N1 128.7(5) . . ?
O5 C23 C16 124.0(5) . . ?
N1 C23 C16 107.2(5) . . ?
C23 N1 C22 111.7(4) . . ?
C23 N1 H1A 124.1 . . ?
C22 N1 H1A 124.1 . . ?
C1 O1 O2 107.2(3) . . ?
C12 O2 O1 107.4(3) . . ?
C16 O3 O4 104.6(3) . . ?
C8 O4 O3 107.1(4) . . ?

loop_
_geom_bond_atom_site_label_1
_geom_bond_atom_site_label_2
_geom_bond_distance
_geom_bond_site_symmetry_2
_geom_bond_publ_flag
Br1 C5 1.897(5) . ?
C1 O1 1.432(6) . ?
C1 C2 1.518(7) . ?
C1 C16 1.546(7) . ?
C1 H1 1.0000 . ?
C2 C3 1.377(7) . ?
C2 C7 1.390(8) . ?
C3 C4 1.380(7) . ?
C3 H3 0.9500 . ?
C4 C5 1.380(8) . ?
C4 H4 0.9500 . ?
C5 C6 1.376(8) . ?
C6 C7 1.389(7) . ?
C6 H6 0.9500 . ?
C7 H7 0.9500 . ?
C8 O4 1.450(6) . ?
C8 C10 1.500(8) . ?
C8 C11 1.511(9) . ?
C8 C9 1.517(9) . ?
C9 H9A 0.9800 . ?
C9 H9B 0.9800 . ?
C9 H9C 0.9800 . ?
C10 H10A 0.9800 . ?
C10 H10B 0.9800 . ?
C10 H10C 0.9800 . ?
C11 H11A 0.9800 . ?
C11 H11B 0.9800 . ?
C11 H11C 0.9800 . ?
C12 O2 1.448(6) . ?
C12 C13 1.514(7) . ?
C12 C15 1.522(8) . ?
C12 C14 1.527(8) . ?
C13 H13A 0.9800 . ?
C13 H13B 0.9800 . ?
C13 H13C 0.9800 . ?
C14 H14A 0.9800 . ?
C14 H14B 0.9800 . ?
C14 H14C 0.9800 . ?
C15 H15A 0.9800 . ?
C15 H15B 0.9800 . ?
C15 H15C 0.9800 . ?
C16 O3 1.417(6) . ?
C16 C17 1.513(7) . ?
C16 C23 1.557(7) . ?
C17 C18 1.374(8) . ?
C17 C22 1.390(7) . ?
C18 C19 1.388(8) . ?
C18 H18 0.9500 . ?
C19 C20 1.373(9) . ?
C19 H19 0.9500 . ?
C20 C21 1.396(9) . ?
C20 H20 0.9500 . ?
C21 C22 1.387(8) . ?
C21 H21 0.9500 . ?
C22 N1 1.407(7) . ?
C23 O5 1.217(7) . ?
C23 N1 1.358(7) . ?
N1 H1A 0.8800 . ?
O1 O2 1.473(5) . ?
O3 O4 1.484(5) . ?
